data_1556958
loop_
_publ_author_name
'Brorson, Michael'
'Galsbol, Frode'
'Simonsen, Kim'
'Skov, Lars K.'
'Sotofte, Inger'

_publ_section_title
;
 Preparation and Characterization of cis- and trans-[Ir(tn)2Cl2]CF3SO3 and
 of [Ir(tn)3]Cl3 (tn = propane-1,3-diamine)
;
_journal_name_full 'Acta Chemica Scandinavica'
_journal_page_first 1017
_journal_page_last 1023
_journal_paper_doi 10.3891/acta.chem.scand.52-1017
_journal_volume 52
_journal_year 1998
_chemical_formula_sum 'C15 H40 Co Ir N12 O5'
_chemical_formula_weight 719.69
_space_group_IT_number 2
_space_group_name_Hall '-P 1'
_space_group_name_H-M_alt 'P -1'
_symmetry_cell_setting triclinic
_symmetry_Int_Tables_number 2
_symmetry_space_group_name_Hall '-P 1'
_symmetry_space_group_name_H-M 'P -1'
_cell_angle_alpha 89.40(3)
_cell_angle_beta 101.05(3)
_cell_angle_gamma 99.20(3)
_cell_formula_units_Z 2
_cell_length_a 8.467(3)
_cell_length_b 9.022(3)
_cell_length_c 18.303(5)
_cell_volume 1354.3(8)
_diffrn_ambient_temperature 296
_diffrn_radiation_probe x-ray
_diffrn_radiation_type CuK\a
_diffrn_radiation_wavelength 1.5418
_exptl_absorpt_coefficient_mu 14.59
_exptl_crystal_density_diffrn 1.76
_exptl_crystal_F_000 716
_refine_ls_goodness_of_fit_ref 1.09
_refine_ls_number_parameters 309
_refine_ls_number_reflns 2844
_refine_ls_R_factor_gt 0.0887
_refine_ls_wR_factor_ref 0.3308
_cod_data_source_file Acta-Chem-Scand-1998-52-1017.cif
_cod_data_source_block 1
_cod_original_formula_sum 'C15 H40 N12 O5 Co Ir'
_cod_database_code 1556958

loop_
_space_group_symop_id
_space_group_symop_operation_xyz
1 x,y,z
2 -x,-y,-z

loop_
_atom_site_label
_atom_site_type_symbol
_atom_site_thermal_displace_type
_atom_site_fract_x
_atom_site_fract_y
_atom_site_fract_z
_atom_site_occupancy
_atom_site_U_iso_or_equiv
_atom_site_calc_flag
_atom_site_refinement_flags
_atom_site_disorder_assembly
_atom_site_disorder_group
Ir Ir Uiso 0.18971(14) 0.41508(12) 0.24827(6) 1.000 0.0301(3) . . . .
Co1 Co Uiso 0.00000 0.00000 0.50000 1.000 0.0320(17) . . . .
Co2 Co Uiso 0.50000 0.00000 0.00000 1.000 0.0309(17) . . . .
N1 N Uiso 0.086(2) 0.431(2) 0.1359(10) 1.000 0.026(5) . . . .
N2 N Uiso 0.427(3) 0.469(3) 0.2259(11) 1.000 0.038(7) . . . .
N3 N Uiso -0.042(3) 0.373(3) 0.2741(12) 1.000 0.042(7) . . . .
N4 N Uiso 0.192(3) 0.185(2) 0.2361(12) 1.000 0.038(7) . . . .
N5 N Uiso 0.191(2) 0.644(2) 0.2631(13) 1.000 0.041(7) . . . .
N6 N Uiso 0.301(2) 0.398(2) 0.3614(10) 1.000 0.029(6) . . . .
C1 C Uiso 0.180(4) 0.397(3) 0.0803(13) 1.000 0.049(9) . . . .
C2 C Uiso 0.346(3) 0.476(3) 0.0878(15) 1.000 0.045(9) . . . .
C3 C Uiso 0.468(4) 0.427(4) 0.1548(17) 1.000 0.056(11) . . . .
C4 C Uiso -0.163(3) 0.247(3) 0.2380(16) 1.000 0.050(9) . . . .
C5 C Uiso -0.106(4) 0.101(3) 0.2457(16) 1.000 0.047(9) . . . .
C6 C Uiso 0.036(4) 0.087(3) 0.2021(16) 1.000 0.045(9) . . . .
C7 C Uiso 0.175(3) 0.707(3) 0.3358(16) 1.000 0.045(9) . . . .
C8 C Uiso 0.309(4) 0.662(3) 0.3985(15) 1.000 0.052(10) . . . .
C9 C Uiso 0.274(4) 0.499(3) 0.4184(13) 1.000 0.050(10) . . . .
N7 N Uiso 0.255(4) 0.061(3) 0.4074(17) 1.000 0.057(10) . . . .
N8 N Uiso 0.205(3) 0.212(3) 0.6223(16) 1.000 0.064(10) . . . .
N9 N Uiso 0.130(3) -0.269(3) 0.5709(14) 1.000 0.053(8) . . . .
C10 C Uiso 0.163(4) 0.045(3) 0.4450(15) 1.000 0.040(9) . . . .
C11 C Uiso 0.131(3) 0.135(3) 0.5775(14) 1.000 0.038(8) . . . .
C12 C Uiso 0.088(3) -0.168(3) 0.5442(13) 1.000 0.034(7) . . . .
N10 N Uiso 0.772(4) 0.262(3) 0.0458(16) 1.000 0.083(11) . . . .
N11 N Uiso 0.722(4) -0.204(4) 0.0824(17) 1.000 0.074(11) . . . .
N12 N Uiso 0.373(5) 0.038(4) 0.137(2) 1.000 0.089(15) . . . .
O1 O Uiso 0.506(3) 0.811(3) 0.2452(13) 1.000 0.073(9) . . . .
C13 C Uiso 0.665(3) 0.162(3) 0.0281(14) 1.000 0.037(8) . . . .
C14 C Uiso 0.639(3) -0.129(3) 0.0516(16) 1.000 0.042(9) . . . .
C15 C Uiso 0.425(4) 0.023(3) 0.0879(16) 1.000 0.045(9) . . . .
O2 O Uiso 0.658(3) 0.474(3) 0.3724(12) 1.000 0.062(8) . . . .
O3 O Uiso 0.056(3) 0.746(2) 0.1018(13) 1.000 0.064(8) . . . .
O4 O Uiso 0.827(3) 0.662(2) 0.2265(12) 1.000 0.056(7) . . . .
O5 O Uiso 0.539(7) 0.047(8) 0.344(3) 0.56(7) 0.085(12) . . . .
O5' O Uiso 0.527(8) 0.136(10) 0.340(4) 0.44(7) 0.085(12) . . . .

loop_
_geom_angle_atom_site_label_1
_geom_angle_atom_site_label_2
_geom_angle_atom_site_label_3
_geom_angle
_geom_angle_site_symmetry_1
_geom_angle_site_symmetry_2
_geom_angle_site_symmetry_3
_geom_angle_publ_flag
N1 Ir N2 91.5(7) . . . yes
N1 Ir N3 90.0(8) . . . yes
N1 Ir N4 91.8(8) . . . yes
N1 Ir N5 89.7(8) . . . yes
N1 Ir N6 178.4(7) . . . yes
N2 Ir N3 176.7(10) . . . yes
N2 Ir N4 91.6(10) . . . yes
N2 Ir N5 88.2(9) . . . yes
N2 Ir N6 87.0(7) . . . yes
N3 Ir N4 91.3(10) . . . yes
N3 Ir N5 88.9(9) . . . yes
N3 Ir N6 91.5(8) . . . yes
N4 Ir N5 178.5(9) . . . yes
N4 Ir N6 87.7(8) . . . yes
N5 Ir N6 90.9(8) . . . yes
C10 Co1 C11 88.6(11) . . . yes
C10 Co1 C12 92.7(12) . . . yes
C10 Co1 C10 180.00 . . 2_556 yes
C10 Co1 C11 91.4(12) . . 2_556 yes
C10 Co1 C12 87.3(12) . . 2_556 yes
C11 Co1 C12 92.1(11) . . . yes
C10 Co1 C11 91.4(11) 2_556 . . yes
C11 Co1 C11 180.00 . . 2_556 yes
C11 Co1 C12 87.9(11) . . 2_556 yes
C10 Co1 C12 87.3(12) 2_556 . . yes
C11 Co1 C12 87.9(11) 2_556 . . yes
C12 Co1 C12 180.00 . . 2_556 yes
C10 Co1 C11 88.6(12) 2_556 . 2_556 yes
C10 Co1 C12 92.7(12) 2_556 . 2_556 yes
C11 Co1 C12 92.1(11) 2_556 . 2_556 yes
C14 Co2 C15 88.3(13) . . . yes
C13 Co2 C15 90.0(12) 2_655 . 2_655 yes
C13 Co2 C14 89.1(11) . . . yes
C13 Co2 C15 90.0(12) . . . yes
C13 Co2 C13 180.00 . . 2_655 yes
C13 Co2 C14 90.9(11) . . 2_655 yes
C13 Co2 C15 90.1(12) . . 2_655 yes
C13 Co2 C14 89.1(11) 2_655 . 2_655 yes
C13 Co2 C14 90.9(11) 2_655 . . yes
C14 Co2 C14 180.00 . . 2_655 yes
C14 Co2 C15 91.7(13) . . 2_655 yes
C13 Co2 C15 90.1(12) 2_655 . . yes
C14 Co2 C15 91.7(13) 2_655 . . yes
C15 Co2 C15 180.00 . . 2_655 yes
C14 Co2 C15 88.3(13) 2_655 . 2_655 yes
Ir N1 C1 117.9(15) . . . yes
Ir N2 C3 122.3(19) . . . yes
Ir N3 C4 120.5(18) . . . yes
Ir N4 C6 118.1(18) . . . yes
Ir N5 C7 121.3(16) . . . yes
Ir N6 C9 120.6(15) . . . yes
N1 C1 C2 118(2) . . . yes
C1 C2 C3 115(2) . . . no
N2 C3 C2 111(3) . . . yes
N3 C4 C5 114(2) . . . yes
C4 C5 C6 114(2) . . . no
N4 C6 C5 112(2) . . . yes
N5 C7 C8 110(2) . . . yes
C7 C8 C9 112(2) . . . no
N6 C9 C8 112(2) . . . yes
Co1 C10 N7 174(3) . . . yes
Co1 C11 N8 179(3) . . . yes
Co1 C12 N9 176(3) . . . yes
Co2 C13 N10 178(3) . . . yes
Co2 C14 N11 179(4) . . . yes
Co2 C15 N12 176(3) . . . yes

loop_
_geom_bond_atom_site_label_1
_geom_bond_atom_site_label_2
_geom_bond_distance
_geom_bond_site_symmetry_1
_geom_bond_site_symmetry_2
_geom_bond_publ_flag
Ir N1 2.089(18) . . yes
Ir N2 2.11(3) . . yes
Ir N3 2.08(3) . . yes
Ir N4 2.094(18) . . yes
Ir N5 2.084(18) . . yes
Ir N6 2.119(18) . . yes
Co1 C10 1.85(3) . 2_556 yes
Co1 C11 1.93(3) . 2_556 yes
Co1 C12 1.90(3) . 2_556 yes
Co1 C11 1.93(3) . . yes
Co1 C12 1.90(3) . . yes
Co1 C10 1.85(3) . . yes
Co2 C14 1.90(3) . 2_655 yes
Co2 C15 1.86(3) . 2_655 yes
Co2 C15 1.86(3) . . yes
Co2 C13 1.86(3) . 2_655 yes
Co2 C13 1.86(3) . . yes
Co2 C14 1.90(3) . . yes
N1 C1 1.47(3) . . yes
N2 C3 1.48(4) . . yes
N3 C4 1.47(4) . . yes
N4 C6 1.50(4) . . yes
N5 C7 1.49(4) . . yes
N6 C9 1.47(3) . . yes
C1 C2 1.45(4) . . no
C2 C3 1.55(4) . . no
C4 C5 1.47(4) . . no
C5 C6 1.59(5) . . no
C7 C8 1.55(4) . . no
C8 C9 1.51(4) . . no
N7 C10 1.13(5) . . yes
N8 C11 1.11(4) . . yes
N9 C12 1.11(4) . . yes
N10 C13 1.17(4) . . yes
N11 C14 1.12(4) . . yes
N12 C15 1.09(5) . . yes

loop_
_geom_torsion_atom_site_label_1
_geom_torsion_atom_site_label_2
_geom_torsion_atom_site_label_3
_geom_torsion_atom_site_label_4
_geom_torsion
_geom_torsion_site_symmetry_1
_geom_torsion_site_symmetry_2
_geom_torsion_site_symmetry_3
_geom_torsion_site_symmetry_4
_geom_torsion_publ_flag
N2 Ir N1 C1 29.0(18) . . . . no
N3 Ir N1 C1 -154.0(18) . . . . no
N4 Ir N1 C1 -62.6(17) . . . . no
N5 Ir N1 C1 117.1(17) . . . . no
N1 Ir N2 C3 -32(2) . . . . no
N4 Ir N2 C3 60(2) . . . . no
N5 Ir N2 C3 -121(2) . . . . no
N6 Ir N2 C3 148(2) . . . . no
N1 Ir N3 C4 56(2) . . . . no
N4 Ir N3 C4 -35(2) . . . . no
N5 Ir N3 C4 146(2) . . . . no
N6 Ir N3 C4 -123(2) . . . . no
N1 Ir N4 C6 -53.0(19) . . . . no
N2 Ir N4 C6 -144.6(19) . . . . no
N3 Ir N4 C6 37.0(19) . . . . no
N6 Ir N4 C6 128.5(19) . . . . no
N1 Ir N5 C7 149.9(17) . . . . no
N2 Ir N5 C7 -118.6(17) . . . . no
N3 Ir N5 C7 59.9(18) . . . . no
N6 Ir N5 C7 -31.6(17) . . . . no
N2 Ir N6 C9 117.3(19) . . . . no
N3 Ir N6 C9 -59.7(19) . . . . no
N4 Ir N6 C9 -151.0(19) . . . . no
N5 Ir N6 C9 29.2(19) . . . . no
Ir N1 C1 C2 -53(3) . . . . no
Ir N2 C3 C2 50(3) . . . . no
Ir N3 C4 C5 55(3) . . . . no
Ir N4 C6 C5 -56(3) . . . . no
Ir N5 C7 C8 55(2) . . . . no
Ir N6 C9 C8 -52(3) . . . . no
N1 C1 C2 C3 71(3) . . . . no
C1 C2 C3 N2 -67(3) . . . . no
N3 C4 C5 C6 -68(3) . . . . no
C4 C5 C6 N4 69(3) . . . . no
N5 C7 C8 C9 -74(3) . . . . no
C7 C8 C9 N6 74(3) . . . . no
